data_4514753
loop_
_publ_author_name
'Yang, Qian-Qian'
'Yin, Xiang'
'He, Xiao-Long'
'Du, Wei'
'Chen, Ying-Chun'

_publ_section_title
;
 Asymmetric Formal [5 + 3] Cycloadditions with Unmodified
 Morita--Baylis--Hillman Alcohols via Double Activation Catalysis
;
_journal_issue 2
_journal_name_full 'ACS Catalysis'
_journal_page_first 1258
_journal_paper_doi 10.1021/acscatal.8b04942
_journal_volume 9
_journal_year 2019
_chemical_absolute_configuration ad
_chemical_formula_moiety 'C22 H19 Br N2 O2'
_chemical_formula_sum 'C22 H19 Br N2 O2'
_chemical_formula_weight 423.30
_space_group_crystal_system orthorhombic
_space_group_IT_number 19
_space_group_name_Hall 'P 2ac 2ab'
_space_group_name_H-M_alt 'P 21 21 21'
_symmetry_space_group_name_Hall 'P 2ac 2ab'
_symmetry_space_group_name_H-M 'P 21 21 21'
_atom_sites_solution_hydrogens geom
_atom_sites_solution_primary direct
_audit_creation_date 2018-06-06
_audit_creation_method
;
Olex2 1.2
(compiled 2018.04.03 svn.r3497 for OlexSys, GUI svn.r5486)
;
_cell_angle_alpha 90
_cell_angle_beta 90
_cell_angle_gamma 90
_cell_formula_units_Z 4
_cell_length_a 7.3331(4)
_cell_length_b 9.8564(5)
_cell_length_c 25.7259(12)
_cell_measurement_reflns_used 3417
_cell_measurement_temperature 297.32(11)
_cell_measurement_theta_max 72.8980
_cell_measurement_theta_min 5.6660
_cell_volume 1859.42(16)
_computing_cell_refinement 'CrysAlisPro 1.171.38.46 (Rigaku OD, 2015)'
_computing_data_collection 'CrysAlisPro 1.171.38.46 (Rigaku OD, 2015)'
_computing_data_reduction 'CrysAlisPro 1.171.38.46 (Rigaku OD, 2015)'
_computing_molecular_graphics 'Olex2 (Dolomanov et al., 2009)'
_computing_publication_material 'Olex2 (Dolomanov et al., 2009)'
_computing_structure_refinement 'ShelXL (Sheldrick, 2015)'
_computing_structure_solution 'ShelXT (Sheldrick, 2015)'
_diffrn_ambient_environment air
_diffrn_ambient_temperature 297.32(11)
_diffrn_detector 'CCD plate'
_diffrn_detector_area_resol_mean 15.9595
_diffrn_detector_type EosS2
_diffrn_measured_fraction_theta_full 0.999
_diffrn_measured_fraction_theta_max 0.982
_diffrn_measurement_details
;
List of Runs (angles in degrees, time in seconds):

  # Type    Start    End  Width  t~exp~   \w     \q     \k     \f   Frames
--------------------------------------------------------------------------
  1  \w   -104.00 -20.00   1.00    1.00    --  -36.29 -57.00-180.00   84
  2  \w      1.00  75.00   1.00    1.00    --   36.29 -99.00  60.00   74
  3  \w    -31.00  53.00   1.00    1.00    --   36.29 -57.00  30.00   84
  4  \w     23.00  90.00   1.00    1.00    --   36.29-125.00-180.00   67
  5  \w    -31.00  53.00   1.00    1.00    --   36.29 -57.00 -90.00   84
  6  \w    100.00 178.00   1.00    2.01    --  108.71 111.00-120.00   78
  7  \w     40.00 126.00   1.00    2.01    --  108.71 -45.00 -30.00   86
  8  \w    100.00 178.00   1.00    2.01    --  108.71 111.00 150.00   78
  9  \w    100.00 178.00   1.00    2.01    --  108.71 111.00   0.00   78
 10  \w    100.00 178.00   1.00    2.01    --  108.71 111.00  60.00   78
 11  \w     42.00 127.00   1.00    2.01    --  108.71 -61.00  90.00   85
 12  \w     87.00 178.00   1.00    2.01    --  108.71  30.00-150.00   91
 13  \w   -104.00 -79.00   1.00    1.00    --  -36.29 -57.00 -90.00   25
;
_diffrn_measurement_device 'four-circle diffractometer'
_diffrn_measurement_device_type 'New Gemini, Dual, Cu at zero, EosS2'
_diffrn_measurement_method '\w scans'
_diffrn_orient_matrix_type 'CrysAlisPro convention (1999,Acta A55,543-557)'
_diffrn_orient_matrix_UB_11 0.0307326000
_diffrn_orient_matrix_UB_12 0.0586223000
_diffrn_orient_matrix_UB_13 0.0548461000
_diffrn_orient_matrix_UB_21 -0.2032313000
_diffrn_orient_matrix_UB_22 0.0385121000
_diffrn_orient_matrix_UB_23 0.0031638000
_diffrn_orient_matrix_UB_31 -0.0434444000
_diffrn_orient_matrix_UB_32 -0.1396983000
_diffrn_orient_matrix_UB_33 0.0238168000
_diffrn_radiation_monochromator graphite
_diffrn_radiation_probe x-ray
_diffrn_radiation_type CuK\a
_diffrn_radiation_wavelength 1.54184
_diffrn_reflns_av_R_equivalents 0.0319
_diffrn_reflns_av_unetI/netI 0.0342
_diffrn_reflns_Laue_measured_fraction_full 0.999
_diffrn_reflns_Laue_measured_fraction_max 0.982
_diffrn_reflns_limit_h_max 9
_diffrn_reflns_limit_h_min -9
_diffrn_reflns_limit_k_max 9
_diffrn_reflns_limit_k_min -11
_diffrn_reflns_limit_l_max 31
_diffrn_reflns_limit_l_min -28
_diffrn_reflns_number 8719
_diffrn_reflns_point_group_measured_fraction_full 0.999
_diffrn_reflns_point_group_measured_fraction_max 0.974
_diffrn_reflns_theta_full 67.684
_diffrn_reflns_theta_max 72.980
_diffrn_reflns_theta_min 4.805
_diffrn_source 'fine-focus sealed X-ray tube'
_diffrn_source_type 'Enhance (Cu) X-ray Source'
_exptl_absorpt_coefficient_mu 3.172
_exptl_absorpt_correction_T_max 1.00000
_exptl_absorpt_correction_T_min 0.27929
_exptl_absorpt_correction_type multi-scan
_exptl_absorpt_process_details
;
CrysAlisPro 1.171.38.46 (Rigaku Oxford Diffraction, 2015)
Empirical absorption correction using spherical harmonics,
 implemented in SCALE3 ABSPACK scaling algorithm.
;
_exptl_crystal_colour 'clear yellowish yellow'
_exptl_crystal_colour_lustre clear
_exptl_crystal_colour_modifier yellowish
_exptl_crystal_colour_primary yellow
_exptl_crystal_density_diffrn 1.512
_exptl_crystal_description plate
_exptl_crystal_F_000 864
_exptl_crystal_size_max 0.6
_exptl_crystal_size_mid 0.3
_exptl_crystal_size_min 0.1
_refine_diff_density_max 0.897
_refine_diff_density_min -0.464
_refine_diff_density_rms 0.087
_refine_ls_abs_structure_details
;
 Flack x determined using 1244 quotients [(I+)-(I-)]/[(I+)+(I-)]
 (Parsons, Flack and Wagner, Acta Cryst. B69 (2013) 249-259).
;
_refine_ls_abs_structure_Flack -0.048(15)
_refine_ls_extinction_method none
_refine_ls_goodness_of_fit_ref 1.077
_refine_ls_hydrogen_treatment constr
_refine_ls_matrix_type full
_refine_ls_number_parameters 244
_refine_ls_number_reflns 3611
_refine_ls_number_restraints 0
_refine_ls_restrained_S_all 1.077
_refine_ls_R_factor_all 0.0616
_refine_ls_R_factor_gt 0.0590
_refine_ls_shift/su_max 0.000
_refine_ls_shift/su_mean 0.000
_refine_ls_structure_factor_coef Fsqd
_refine_ls_weighting_details 'w=1/[\s^2^(Fo^2^)+(0.1072P)^2^+0.3382P] where P=(Fo^2^+2Fc^2^)/3'
_refine_ls_weighting_scheme calc
_refine_ls_wR_factor_gt 0.1575
_refine_ls_wR_factor_ref 0.1617
_reflns_Friedel_coverage 0.709
_reflns_Friedel_fraction_full 0.999
_reflns_Friedel_fraction_max 0.962
_reflns_number_gt 3364
_reflns_number_total 3611
_reflns_threshold_expression 'I > 2\s(I)'
_cod_data_source_file cs8b04942_si_002.cif
_cod_data_source_block 4c
_cod_original_cell_volume 1859.41(16)
_cod_database_code 4514753
_shelx_shelxl_version_number 2014/7
_shelx_space_group_comment
;
The symmetry employed for this shelxl refinement is uniquely defined
by the following loop, which should always be used as a source of
symmetry information in preference to the above space-group names.
They are only intended as comments.
;
_reflns_odcompleteness_completeness 99.80
_reflns_odcompleteness_iscentric 1
_reflns_odcompleteness_theta 66.97
_olex2_refinement_description
;
1. Fixed Uiso
 At 1.2 times of:
  All C(H) groups, All C(H,H) groups
2.a Ternary CH refined with riding coordinates:
 C009(H009), C00A(H00A), C00G(H00G)
2.b Secondary CH2 refined with riding coordinates:
 C00F(H00B,H00E), C00K(H00F,H00J), C00P(H00K,H00N)
2.c Aromatic/amide H refined with riding coordinates:
 C007(H007), C00C(H00C), C00D(H00D), C00H(H00H), C00I(H00I), C00L(H00L),
 C00M(H00M), C00O(H00O), C00Q(H00Q), C00R(H00R)
;
_olex2_submission_special_instructions 'No special instructions were received'
_oxdiff_exptl_absorpt_empirical_details
;
Empirical correction (ABSPACK) includes:
- Absorption correction using spherical harmonics
- Frame scaling
- Detector area scaling
;
_oxdiff_exptl_absorpt_empirical_full_max 2.356
_oxdiff_exptl_absorpt_empirical_full_min 0.584

loop_
_space_group_symop_operation_xyz
'x, y, z'
'-x+1/2, -y, z+1/2'
'-x, y+1/2, -z+1/2'
'x+1/2, -y+1/2, -z'

loop_
_atom_site_label
_atom_site_type_symbol
_atom_site_fract_x
_atom_site_fract_y
_atom_site_fract_z
_atom_site_U_iso_or_equiv
_atom_site_adp_type
_atom_site_occupancy
_atom_site_site_symmetry_order
_atom_site_calc_flag
_atom_site_refinement_flags_posn
Br01 Br 0.27981(13) 0.09144(7) 0.32100(3) 0.0706(3) Uani 1 1 d .
O002 O 0.3063(7) 0.7479(4) 0.48051(16) 0.0567(10) Uani 1 1 d .
N003 N 0.3696(7) 0.6260(5) 0.63783(18) 0.0493(11) Uani 1 1 d .
N004 N 0.4758(6) 0.7318(5) 0.61432(19) 0.0489(10) Uani 1 1 d .
C005 C 0.2620(7) 0.5238(5) 0.5149(2) 0.0441(11) Uani 1 1 d .
C006 C 0.2654(7) 0.6748(5) 0.51624(19) 0.0429(10) Uani 1 1 d .
C007 C 0.2788(8) 0.2771(5) 0.4052(2) 0.0442(10) Uani 1 1 d .
H007 H 0.2976 0.3417 0.3794 0.053 Uiso 1 1 calc R
O008 O 0.2718(10) 0.5591(8) 0.7171(2) 0.104(2) Uani 1 1 d .
C009 C 0.2053(7) 0.7251(6) 0.5696(2) 0.0438(11) Uani 1 1 d .
H009 H 0.0818 0.7629 0.5682 0.053 Uiso 1 1 calc R
C00A C 0.3392(8) 0.8278(6) 0.5926(2) 0.0465(12) Uani 1 1 d .
H00A H 0.3960 0.8780 0.5640 0.056 Uiso 1 1 calc R
C00B C 0.2689(7) 0.3152(5) 0.4576(2) 0.0434(10) Uani 1 1 d .
C00C C 0.2807(8) 0.4594(5) 0.4697(2) 0.0449(11) Uani 1 1 d .
H00C H 0.3050 0.5153 0.4414 0.054 Uiso 1 1 calc R
C00D C 0.2346(8) 0.0412(6) 0.4286(2) 0.0491(12) Uani 1 1 d .
H00D H 0.2223 -0.0491 0.4187 0.059 Uiso 1 1 calc R
C00E C 0.2601(8) 0.1416(6) 0.3926(2) 0.0487(11) Uani 1 1 d .
C00F C 0.2342(8) 0.4722(6) 0.5696(2) 0.0484(12) Uani 1 1 d .
H00B H 0.3387 0.4190 0.5806 0.058 Uiso 1 1 calc R
H00E H 0.1264 0.4154 0.5713 0.058 Uiso 1 1 calc R
C00G C 0.2114(7) 0.5986(6) 0.6048(2) 0.0467(11) Uani 1 1 d .
H00G H 0.1001 0.5916 0.6258 0.056 Uiso 1 1 calc R
C00H C 0.2443(9) 0.2127(6) 0.4946(2) 0.0527(13) Uani 1 1 d .
H00H H 0.2388 0.2357 0.5297 0.063 Uiso 1 1 calc R
C00I C 0.2280(9) 0.0793(6) 0.4803(2) 0.0535(13) Uani 1 1 d .
H00I H 0.2123 0.0134 0.5058 0.064 Uiso 1 1 calc R
C00J C 0.2557(8) 0.9286(6) 0.6300(2) 0.0505(12) Uani 1 1 d .
C00K C 0.5942(9) 0.7791(8) 0.6579(3) 0.0672(18) Uani 1 1 d .
H00F H 0.7161 0.7422 0.6543 0.081 Uiso 1 1 calc R
H00J H 0.6022 0.8774 0.6578 0.081 Uiso 1 1 calc R
C00L C 0.1109(8) 0.8944(8) 0.6629(3) 0.0626(16) Uani 1 1 d .
H00L H 0.0615 0.8075 0.6616 0.075 Uiso 1 1 calc R
C00M C 0.0410(11) 0.9884(10) 0.6971(3) 0.075(2) Uani 1 1 d .
H00M H -0.0533 0.9639 0.7193 0.090 Uiso 1 1 calc R
C00N C 0.3681(10) 0.6281(9) 0.6905(2) 0.0685(19) Uani 1 1 d .
C00O C 0.1091(13) 1.1174(9) 0.6986(3) 0.081(3) Uani 1 1 d .
H00O H 0.0600 1.1801 0.7217 0.097 Uiso 1 1 calc R
C00P C 0.5088(11) 0.7304(10) 0.7070(3) 0.080(2) Uani 1 1 d .
H00K H 0.4521 0.8050 0.7255 0.096 Uiso 1 1 calc R
H00N H 0.5993 0.6888 0.7294 0.096 Uiso 1 1 calc R
C00Q C 0.3208(11) 1.0585(7) 0.6317(3) 0.0632(17) Uani 1 1 d .
H00Q H 0.4146 1.0838 0.6094 0.076 Uiso 1 1 calc R
C00R C 0.2483(14) 1.1549(8) 0.6666(3) 0.083(3) Uani 1 1 d .
H00R H 0.2948 1.2426 0.6677 0.100 Uiso 1 1 calc R

loop_
_atom_site_aniso_label
_atom_site_aniso_U_11
_atom_site_aniso_U_22
_atom_site_aniso_U_33
_atom_site_aniso_U_23
_atom_site_aniso_U_13
_atom_site_aniso_U_12
Br01 0.1044(6) 0.0574(4) 0.0501(4) -0.0060(3) 0.0021(3) -0.0100(4)
O002 0.080(3) 0.044(2) 0.046(2) 0.0036(16) 0.005(2) 0.003(2)
N003 0.048(2) 0.060(3) 0.041(2) 0.0028(19) -0.0002(18) 0.000(2)
N004 0.039(2) 0.056(3) 0.052(2) -0.007(2) 0.0016(19) -0.0004(19)
C005 0.042(2) 0.048(3) 0.043(2) 0.003(2) 0.000(2) -0.003(2)
C006 0.046(3) 0.042(2) 0.041(2) 0.0004(19) -0.002(2) -0.002(2)
C007 0.050(3) 0.037(2) 0.046(2) 0.0041(19) 0.003(2) -0.003(2)
O008 0.102(4) 0.162(6) 0.049(3) 0.022(3) 0.011(3) -0.020(5)
C009 0.038(2) 0.049(3) 0.045(2) -0.002(2) 0.000(2) 0.006(2)
C00A 0.048(3) 0.046(3) 0.046(3) -0.004(2) 0.005(2) 0.002(2)
C00B 0.044(2) 0.041(2) 0.045(2) 0.0018(19) -0.002(2) -0.004(2)
C00C 0.051(3) 0.042(2) 0.042(2) 0.0055(19) 0.002(2) 0.002(2)
C00D 0.052(3) 0.037(2) 0.059(3) -0.002(2) -0.007(3) -0.001(2)
C00E 0.051(3) 0.048(3) 0.047(3) -0.002(2) -0.003(2) -0.001(2)
C00F 0.048(3) 0.053(3) 0.044(2) 0.009(2) 0.005(2) -0.004(3)
C00G 0.040(2) 0.058(3) 0.042(2) 0.005(2) 0.0065(19) -0.004(3)
C00H 0.069(4) 0.045(3) 0.044(2) 0.003(2) -0.002(3) -0.001(3)
C00I 0.066(3) 0.044(3) 0.050(3) 0.012(2) -0.007(2) -0.007(3)
C00J 0.054(3) 0.052(3) 0.045(3) -0.004(2) -0.005(2) 0.011(3)
C00K 0.046(3) 0.072(4) 0.083(4) -0.020(4) -0.013(3) 0.003(3)
C00L 0.048(3) 0.078(4) 0.062(3) -0.015(3) 0.004(2) 0.012(3)
C00M 0.067(4) 0.102(6) 0.056(3) -0.016(4) -0.004(3) 0.032(4)
C00N 0.064(3) 0.103(6) 0.038(3) -0.002(3) 0.002(3) 0.010(4)
C00O 0.100(5) 0.088(6) 0.055(4) -0.022(4) -0.019(4) 0.045(5)
C00P 0.070(4) 0.115(7) 0.056(4) -0.028(4) -0.016(3) 0.012(4)
C00Q 0.082(4) 0.057(4) 0.051(3) -0.006(3) -0.012(3) 0.002(3)
C00R 0.122(7) 0.059(4) 0.068(4) -0.018(3) -0.037(5) 0.021(5)

loop_
_atom_type_symbol
_atom_type_description
_atom_type_scat_dispersion_real
_atom_type_scat_dispersion_imag
_atom_type_scat_source
C C 0.0181 0.0091 'International Tables Vol C Tables 4.2.6.8 and 6.1.1.4'
H H 0.0000 0.0000 'International Tables Vol C Tables 4.2.6.8 and 6.1.1.4'
Br Br -0.6763 1.2805 'International Tables Vol C Tables 4.2.6.8 and 6.1.1.4'
N N 0.0311 0.0180 'International Tables Vol C Tables 4.2.6.8 and 6.1.1.4'
O O 0.0492 0.0322 'International Tables Vol C Tables 4.2.6.8 and 6.1.1.4'

loop_
_geom_angle_atom_site_label_1
_geom_angle_atom_site_label_2
_geom_angle_atom_site_label_3
_geom_angle
N004 N003 C00G 108.7(4)
C00N N003 N004 114.5(6)
C00N N003 C00G 125.2(5)
N003 N004 C00A 104.8(4)
N003 N004 C00K 103.1(5)
C00A N004 C00K 118.4(5)
C006 C005 C00F 108.6(4)
C00C C005 C006 119.6(5)
C00C C005 C00F 131.8(5)
O002 C006 C005 125.8(5)
O002 C006 C009 124.3(5)
C005 C006 C009 109.9(4)
C00B C007 H007 120.6
C00E C007 H007 120.6
C00E C007 C00B 118.7(5)
C006 C009 H009 110.9
C006 C009 C00A 112.2(4)
C006 C009 C00G 104.9(4)
C00A C009 H009 110.9
C00A C009 C00G 106.8(4)
C00G C009 H009 110.9
N004 C00A C009 99.0(4)
N004 C00A H00A 108.5
N004 C00A C00J 116.8(5)
C009 C00A H00A 108.5
C00J C00A C009 114.9(5)
C00J C00A H00A 108.5
C007 C00B C00C 117.7(5)
C007 C00B C00H 117.9(5)
C00H C00B C00C 124.4(5)
C005 C00C C00B 130.2(5)
C005 C00C H00C 114.9
C00B C00C H00C 114.9
C00E C00D H00D 121.3
C00E C00D C00I 117.3(5)
C00I C00D H00D 121.3
C007 C00E Br01 118.0(4)
C00D C00E Br01 118.4(4)
C00D C00E C007 123.6(5)
C005 C00F H00B 110.4
C005 C00F H00E 110.4
C005 C00F C00G 106.8(4)
H00B C00F H00E 108.6
C00G C00F H00B 110.4
C00G C00F H00E 110.4
N003 C00G C009 102.4(4)
N003 C00G C00F 113.7(5)
N003 C00G H00G 110.8
C009 C00G C00F 108.0(4)
C009 C00G H00G 110.8
C00F C00G H00G 110.8
C00B C00H H00H 119.3
C00I C00H C00B 121.3(5)
C00I C00H H00H 119.3
C00D C00I H00I 119.5
C00H C00I C00D 121.1(5)
C00H C00I H00I 119.5
C00L C00J C00A 122.3(6)
C00Q C00J C00A 119.6(6)
C00Q C00J C00L 118.1(6)
N004 C00K H00F 110.3
N004 C00K H00J 110.3
H00F C00K H00J 108.6
C00P C00K N004 106.9(5)
C00P C00K H00F 110.3
C00P C00K H00J 110.3
C00J C00L H00L 119.8
C00M C00L C00J 120.4(8)
C00M C00L H00L 119.8
C00L C00M H00M 119.7
C00O C00M C00L 120.6(8)
C00O C00M H00M 119.7
N003 C00N C00P 106.6(6)
O008 C00N N003 124.6(8)
O008 C00N C00P 128.8(7)
C00M C00O H00O 119.7
C00R C00O C00M 120.5(7)
C00R C00O H00O 119.7
C00K C00P C00N 105.4(5)
C00K C00P H00K 110.7
C00K C00P H00N 110.7
C00N C00P H00K 110.7
C00N C00P H00N 110.7
H00K C00P H00N 108.8
C00J C00Q H00Q 119.4
C00J C00Q C00R 121.3(8)
C00R C00Q H00Q 119.4
C00O C00R C00Q 119.0(8)
C00O C00R H00R 120.5
C00Q C00R H00R 120.5

loop_
_geom_bond_atom_site_label_1
_geom_bond_atom_site_label_2
_geom_bond_distance
Br01 C00E 1.912(6)
O002 C006 1.206(7)
N003 N004 1.435(7)
N003 C00G 1.463(7)
N003 C00N 1.356(8)
N004 C00A 1.488(8)
N004 C00K 1.492(8)
C005 C006 1.488(7)
C005 C00C 1.333(7)
C005 C00F 1.508(7)
C006 C009 1.525(7)
C007 H007 0.9300
C007 C00B 1.400(7)
C007 C00E 1.381(8)
O008 C00N 1.194(10)
C009 H009 0.9800
C009 C00A 1.528(8)
C009 C00G 1.542(7)
C00A H00A 0.9800
C00A C00J 1.513(7)
C00B C00C 1.458(7)
C00B C00H 1.401(7)
C00C H00C 0.9300
C00D H00D 0.9300
C00D C00E 1.368(8)
C00D C00I 1.384(8)
C00F H00B 0.9700
C00F H00E 0.9700
C00F C00G 1.551(8)
C00G H00G 0.9800
C00H H00H 0.9300
C00H C00I 1.371(8)
C00I H00I 0.9300
C00J C00L 1.398(9)
C00J C00Q 1.367(9)
C00K H00F 0.9700
C00K H00J 0.9700
C00K C00P 1.490(12)
C00L H00L 0.9300
C00L C00M 1.377(10)
C00M H00M 0.9300
C00M C00O 1.366(14)
C00N C00P 1.503(12)
C00O H00O 0.9300
C00O C00R 1.363(14)
C00P H00K 0.9700
C00P H00N 0.9700
C00Q H00Q 0.9300
C00Q C00R 1.411(10)
C00R H00R 0.9300
